data_6000173
loop_
_publ_author_name
'Todorov, E.'
'Sevov, S. C.'

_publ_section_title
;
 Synthesis and structure of the alkali-metal amalgams A(3)Hg(20) (A = Rb,
 Cs), K3Hg11, Cs5Hg19, and A(7)Hg(31) (A = K, Rb)
;
_journal_name_full 'Journal of Solid State Chemistry'
_journal_page_first 419
_journal_page_last 427
_journal_paper_doi 10.1006/jssc.1999.8569
_journal_volume 149
_journal_year 2000
_chemical_formula_sum 'Hg31 Rb7'
_space_group_name_Hall '-P 6 2'
_space_group_name_H-M_alt 'P 6/m m m'
_cell_angle_alpha 90.000
_cell_angle_beta 90.000
_cell_angle_gamma 120.000
_cell_formula_units_Z 1
_cell_length_a 11.000(2)
_cell_length_b 11.000(2)
_cell_length_c 10.377(3)
_cell_volume 1087.40
_cod_database_code 6000173

loop_
_atom_site_label
_atom_site_fract_x
_atom_site_fract_y
_atom_site_fract_z
? ? ? ?
